data_1562667
loop_
_publ_author_name
'Chen, Hui-Fen'
'Yang, Wen-Bin'
'Lin, Lang'
'Guo, Xiang-Guang'
'Dui, Xue-jing'
'Wu, Xiao-Yuan'
'Lu, Can-Zhong'
'Zhang, Cui-Juan'

_publ_section_title
;
 Cadmium(II) and Copper(II) coordination polymers based on 5-(Pyrazinyl)
 tetrazolate ligand: Structure, photoluminescence, theoretical
 calculations and magnetism
;
_journal_name_full 'Journal of Solid State Chemistry'
_journal_page_first 215
_journal_page_last 221
_journal_paper_doi 10.1016/j.jssc.2013.02.038
_journal_volume 201
_journal_year 2013
_chemical_formula_moiety 'C5 H5 Cd I N6 O, H2 O '
_chemical_formula_sum 'C5 H7 Cd I N6 O2'
_chemical_formula_weight 422.47
_space_group_IT_number 14
_space_group_name_Hall '-P 2yn'
_space_group_name_H-M_alt 'P 1 21/n 1'
_symmetry_cell_setting monoclinic
_symmetry_space_group_name_Hall '-P 2yn'
_symmetry_space_group_name_H-M 'P 1 21/n 1'
_atom_sites_solution_hydrogens geom
_atom_sites_solution_primary direct
_atom_sites_solution_secondary difmap
_cell_angle_alpha 90.00
_cell_angle_beta 96.162(11)
_cell_angle_gamma 90.00
_cell_formula_units_Z 4
_cell_length_a 7.5524(9)
_cell_length_b 14.0579(19)
_cell_length_c 9.9730(13)
_cell_measurement_reflns_used 3656
_cell_measurement_temperature 293(2)
_cell_measurement_theta_max 27.4855
_cell_measurement_theta_min 2.0540
_cell_volume 1052.7(2)
_computing_cell_refinement 'CrystalClear (Rigaku Corp., 2002)'
_computing_data_collection 'CrystalClear (Rigaku Corp., 2002)'
_computing_data_reduction 'CrystalClear (Rigaku Corp., 2002)'
_computing_publication_material 'Siemens SHELXTL^TM^ 5'
_computing_structure_refinement 'Siemens SHELXTL^TM^ 5'
_computing_structure_solution 'Siemens SHELXTL^TM^ 5'
_diffrn_ambient_temperature 293(2)
_diffrn_measured_fraction_theta_full 0.996
_diffrn_measured_fraction_theta_max 0.996
_diffrn_measurement_device_type 'Rigaku Mercury CCD'
_diffrn_measurement_method \w
_diffrn_radiation_monochromator graphite
_diffrn_radiation_source 'rotating-anode generator'
_diffrn_radiation_type MoK\a
_diffrn_radiation_wavelength 0.71073
_diffrn_reflns_av_R_equivalents 0.0479
_diffrn_reflns_av_sigmaI/netI 0.0418
_diffrn_reflns_limit_h_max 9
_diffrn_reflns_limit_h_min -9
_diffrn_reflns_limit_k_max 16
_diffrn_reflns_limit_k_min -17
_diffrn_reflns_limit_l_max 12
_diffrn_reflns_limit_l_min -12
_diffrn_reflns_number 8541
_diffrn_reflns_theta_full 25.49
_diffrn_reflns_theta_max 25.49
_diffrn_reflns_theta_min 2.90
_exptl_absorpt_coefficient_mu 4.998
_exptl_absorpt_correction_T_max 1.0000
_exptl_absorpt_correction_T_min 0.4296
_exptl_absorpt_correction_type multi-scan
_exptl_absorpt_process_details 'Sphere (Rigaku CrystalClear)'
_exptl_crystal_colour Colorless
_exptl_crystal_density_diffrn 2.666
_exptl_crystal_density_method 'not measured'
_exptl_crystal_description prism
_exptl_crystal_F_000 784
_exptl_crystal_size_max 0.20
_exptl_crystal_size_mid 0.15
_exptl_crystal_size_min 0.10
_refine_diff_density_max 1.129
_refine_diff_density_min -0.965
_refine_diff_density_rms 0.133
_refine_ls_extinction_coef 0.0018(2)
_refine_ls_extinction_expression Fc^*^=kFc[1+0.001xFc^2^\l^3^/sin(2\q)]^-1/4^
_refine_ls_extinction_method SHELXL
_refine_ls_goodness_of_fit_ref 1.004
_refine_ls_hydrogen_treatment mixed
_refine_ls_matrix_type full
_refine_ls_number_parameters 149
_refine_ls_number_reflns 1942
_refine_ls_number_restraints 6
_refine_ls_restrained_S_all 1.002
_refine_ls_R_factor_all 0.0334
_refine_ls_R_factor_gt 0.0275
_refine_ls_shift/su_max 0.004
_refine_ls_shift/su_mean 0.000
_refine_ls_structure_factor_coef Fsqd
_refine_ls_weighting_details 'calc w=1/[\s^2^(Fo^2^)+(0.0283P)^2^+0.0000P] where P=(Fo^2^+2Fc^2^)/3'
_refine_ls_weighting_scheme calc
_refine_ls_wR_factor_gt 0.0593
_refine_ls_wR_factor_ref 0.0626
_reflns_number_gt 1740
_reflns_number_total 1942
_reflns_threshold_expression >2sigma(I)
_cod_data_source_file JSSC-2013-201-215.CIF
_cod_data_source_block 14
_cod_depositor_comments
;
The following automatic conversions were performed:

data item '_chemical_melting_point' value 'not measured' was changed
to '?' -- the value is undefined or not given.

data item '_exptl_absorpt_correction_type' value 'Multi-scan' was
changed to 'multi-scan' in accordance with the built-in table derived
from the CIF Core dictionary named 'cif_core.dic' version 2.4.5 last
updated on 2014-11-21.

data item '_exptl_crystal_density_meas' value 'not measured' was
changed to '?' -- the value is perceived as not measured.

Automatic conversion script
Id: cif_fix_values 8369 2020-08-20 11:38:08Z andrius 
;
_cod_original_sg_symbol_H-M P21/n
_cod_database_code 1562667

loop_
_symmetry_equiv_pos_as_xyz
'x, y, z'
'-x+1/2, y+1/2, -z+1/2'
'-x, -y, -z'
'x-1/2, -y-1/2, z-1/2'

loop_
_atom_site_label
_atom_site_type_symbol
_atom_site_fract_x
_atom_site_fract_y
_atom_site_fract_z
_atom_site_U_iso_or_equiv
_atom_site_adp_type
_atom_site_occupancy
_atom_site_symmetry_multiplicity
_atom_site_calc_flag
_atom_site_refinement_flags
_atom_site_disorder_assembly
_atom_site_disorder_group
Cd1 Cd 0.22225(4) 0.45250(2) 0.92741(4) 0.02604(13) Uani 1 1 d . . .
I1 I 0.12067(4) 0.49993(2) 1.20036(3) 0.03415(14) Uani 1 1 d . . .
O1W O 0.3197(5) 0.4116(2) 0.7147(3) 0.0328(8) Uani 1 1 d D . .
H1WA H 0.318(7) 0.460(2) 0.663(4) 0.049 Uiso 1 1 d D . .
H1WB H 0.253(6) 0.372(2) 0.670(4) 0.049 Uiso 1 1 d D . .
N1 N 0.3530(5) 0.6013(3) 0.9202(4) 0.0250(9) Uani 1 1 d . . .
N2 N 0.5149(5) 0.6223(3) 0.9748(4) 0.0235(9) Uani 1 1 d . . .
N3 N 0.3708(5) 0.7541(3) 0.9126(4) 0.0289(9) Uani 1 1 d . . .
N4 N 0.2647(5) 0.6794(3) 0.8813(4) 0.0302(9) Uani 1 1 d . . .
N5 N 0.8267(5) 0.7158(3) 1.0618(4) 0.0241(9) Uani 1 1 d . . .
N6 N 0.8390(6) 0.9139(3) 1.0719(4) 0.0363(10) Uani 1 1 d . . .
C1 C 0.5234(6) 0.7163(3) 0.9700(4) 0.0225(10) Uani 1 1 d . . .
C2 C 0.6836(6) 0.7685(3) 1.0215(5) 0.0232(10) Uani 1 1 d . . .
C3 C 0.9784(6) 0.7615(3) 1.1030(5) 0.0287(11) Uani 1 1 d . . .
H3A H 1.0814 0.7271 1.1296 0.034 Uiso 1 1 calc R . .
C4 C 0.9817(7) 0.8603(4) 1.1060(5) 0.0371(13) Uani 1 1 d . . .
H4A H 1.0892 0.8904 1.1332 0.045 Uiso 1 1 calc R . .
C5 C 0.6910(7) 0.8673(3) 1.0296(5) 0.0308(11) Uani 1 1 d . . .
H5A H 0.5880 0.9020 1.0043 0.037 Uiso 1 1 calc R . .
O2W O 0.1172(5) 0.2362(3) 1.2440(5) 0.0577(12) Uani 1 1 d D . .
H2WA H 0.054(6) 0.187(2) 1.251(7) 0.087 Uiso 1 1 d D . .
H2WB H 0.042(6) 0.279(3) 1.217(7) 0.087 Uiso 1 1 d D . .

loop_
_atom_site_aniso_label
_atom_site_aniso_U_11
_atom_site_aniso_U_22
_atom_site_aniso_U_33
_atom_site_aniso_U_23
_atom_site_aniso_U_13
_atom_site_aniso_U_12
Cd1 0.0225(2) 0.0182(2) 0.0363(2) -0.00013(14) -0.00171(16) 0.00232(14)
I1 0.0280(2) 0.0405(2) 0.0324(2) -0.00294(14) -0.00397(15) 0.00902(15)
O1W 0.039(2) 0.0233(19) 0.035(2) -0.0012(15) 0.0029(17) -0.0020(17)
N1 0.024(2) 0.019(2) 0.031(2) 0.0006(16) -0.0026(18) 0.0002(17)
N2 0.022(2) 0.017(2) 0.031(2) -0.0003(16) -0.0007(17) 0.0002(16)
N3 0.028(2) 0.021(2) 0.037(2) 0.0030(18) -0.0013(19) 0.0037(19)
N4 0.026(2) 0.024(2) 0.039(2) 0.0046(18) -0.0041(19) -0.0015(18)
N5 0.023(2) 0.019(2) 0.029(2) -0.0012(16) -0.0023(17) -0.0003(17)
N6 0.039(3) 0.028(2) 0.040(3) -0.0026(19) -0.002(2) -0.006(2)
C1 0.025(3) 0.018(2) 0.024(2) 0.0010(18) 0.001(2) 0.0014(19)
C2 0.027(3) 0.020(2) 0.022(2) -0.0004(18) 0.001(2) 0.003(2)
C3 0.024(3) 0.030(3) 0.032(3) 0.000(2) 0.000(2) -0.002(2)
C4 0.033(3) 0.036(3) 0.041(3) -0.005(2) -0.004(2) -0.014(3)
C5 0.035(3) 0.026(3) 0.032(3) 0.000(2) 0.004(2) 0.004(2)
O2W 0.050(3) 0.057(3) 0.065(3) 0.009(2) 0.002(2) -0.007(2)

loop_
_atom_type_symbol
_atom_type_description
_atom_type_scat_dispersion_real
_atom_type_scat_dispersion_imag
_atom_type_scat_source
C C 0.0033 0.0016 'International Tables Vol C Tables 4.2.6.8 and 6.1.1.4'
H H 0.0000 0.0000 'International Tables Vol C Tables 4.2.6.8 and 6.1.1.4'
N N 0.0061 0.0033 'International Tables Vol C Tables 4.2.6.8 and 6.1.1.4'
O O 0.0106 0.0060 'International Tables Vol C Tables 4.2.6.8 and 6.1.1.4'
Cd Cd -0.8075 1.2024 'International Tables Vol C Tables 4.2.6.8 and 6.1.1.4'
I I -0.4742 1.8119 'International Tables Vol C Tables 4.2.6.8 and 6.1.1.4'

loop_
_geom_angle_atom_site_label_1
_geom_angle_atom_site_label_2
_geom_angle_atom_site_label_3
_geom_angle
_geom_angle_site_symmetry_1
_geom_angle_site_symmetry_3
N1 Cd1 N2 94.17(12) . 3_667
N1 Cd1 N5 163.70(12) . 3_667
N2 Cd1 N5 70.68(12) 3_667 3_667
N1 Cd1 O1W 90.93(12) . .
N2 Cd1 O1W 86.21(12) 3_667 .
N5 Cd1 O1W 82.32(12) 3_667 .
N1 Cd1 I1 98.31(9) . 3_567
N2 Cd1 I1 167.18(9) 3_667 3_567
N5 Cd1 I1 96.58(9) 3_667 3_567
O1W Cd1 I1 90.65(9) . 3_567
N1 Cd1 I1 88.79(9) . .
N2 Cd1 I1 90.57(9) 3_667 .
N5 Cd1 I1 97.10(9) 3_667 .
O1W Cd1 I1 176.75(8) . .
I1 Cd1 I1 92.600(16) 3_567 .
Cd1 I1 Cd1 87.400(16) 3_567 .
Cd1 O1W H1WA 111(4) . .
Cd1 O1W H1WB 114(3) . .
H1WA O1W H1WB 104(2) . .
N2 N1 N4 110.6(4) . .
N2 N1 Cd1 124.7(3) . .
N4 N1 Cd1 123.8(3) . .
N1 N2 C1 104.8(4) . .
N1 N2 Cd1 140.5(3) . 3_667
C1 N2 Cd1 114.7(3) . 3_667
N4 N3 C1 104.8(4) . .
N1 N4 N3 108.2(4) . .
C2 N5 C3 117.6(4) . .
C2 N5 Cd1 115.9(3) . 3_667
C3 N5 Cd1 126.2(3) . 3_667
C5 N6 C4 115.8(5) . .
N2 C1 N3 111.6(4) . .
N2 C1 C2 122.0(4) . .
N3 C1 C2 126.3(4) . .
N5 C2 C5 120.6(4) . .
N5 C2 C1 116.1(4) . .
C5 C2 C1 123.3(4) . .
N5 C3 C4 120.0(5) . .
N5 C3 H3A 120.0 . .
C4 C3 H3A 120.0 . .
N6 C4 C3 123.3(5) . .
N6 C4 H4A 118.4 . .
C3 C4 H4A 118.4 . .
N6 C5 C2 122.6(5) . .
N6 C5 H5A 118.7 . .
C2 C5 H5A 118.7 . .
H2WA O2W H2WB 104(2) . .

loop_
_geom_bond_atom_site_label_1
_geom_bond_atom_site_label_2
_geom_bond_distance
_geom_bond_site_symmetry_2
Cd1 N1 2.317(4) .
Cd1 N2 2.363(4) 3_667
Cd1 N5 2.398(4) 3_667
Cd1 O1W 2.389(3) .
Cd1 I1 2.8408(6) 3_567
Cd1 I1 2.9819(6) .
I1 Cd1 2.8408(6) 3_567
O1W H1WA 0.854(10) .
O1W H1WB 0.848(10) .
N1 N2 1.318(5) .
N1 N4 1.322(5) .
N2 C1 1.323(6) .
N2 Cd1 2.363(4) 3_667
N3 N4 1.337(5) .
N3 C1 1.340(6) .
N5 C2 1.337(6) .
N5 C3 1.339(6) .
N5 Cd1 2.398(4) 3_667
N6 C5 1.324(6) .
N6 C4 1.329(7) .
C1 C2 1.461(6) .
C2 C5 1.392(6) .
C3 C4 1.390(7) .
C3 H3A 0.9300 .
C4 H4A 0.9300 .
C5 H5A 0.9300 .
O2W H2WA 0.850(10) .
O2W H2WB 0.852(10) .

loop_
_geom_hbond_atom_site_label_D
_geom_hbond_atom_site_label_H
_geom_hbond_atom_site_label_A
_geom_hbond_distance_DH
_geom_hbond_distance_HA
_geom_hbond_distance_DA
_geom_hbond_angle_DHA
_geom_hbond_site_symmetry_A
O1W H1WA N6 0.854(10) 2.006(13) 2.848(5) 169(4) 4_575
O1W H1WB N3 0.848(10) 2.031(14) 2.863(5) 167(5) 2_546
O2W H2WA O1W 0.850(10) 2.24(3) 3.052(5) 159(5) 4_566
O2W H2WB N4 0.852(10) 2.49(3) 3.242(6) 148(5) 3_567
C3 H3A O2W 0.93 2.48 3.284(6) 144.2 2_657
C4 H4A I1 0.93 3.02 3.919(5) 161.9 2_657
